data_4038112
loop_
_publ_author_name
'Parveen, Naziya'
'Sekar, Govindasamy'

_publ_section_title
;
 Palladium Nanoparticle-Catalyzed Stereoselective Domino Synthesis of
 3-Allylidene-2(3<i>H</i>)-oxindoles and
 3-Allylidene-2(3<i>H</i>)-benzofuranones.
;
_journal_issue 7
_journal_name_full 'The Journal of organic chemistry'
_journal_page_first 4682
_journal_page_last 4694
_journal_paper_doi 10.1021/acs.joc.9b03397
_journal_volume 85
_journal_year 2020
_chemical_formula_sum 'C23 H15 Cl O2'
_chemical_formula_weight 358.80
_space_group_crystal_system monoclinic
_space_group_IT_number 7
_space_group_name_Hall 'P -2yc'
_space_group_name_H-M_alt 'P 1 c 1'
_atom_sites_solution_hydrogens geom
_audit_creation_method SHELXL-2014/7
_cell_angle_alpha 90
_cell_angle_beta 106.874(5)
_cell_angle_gamma 90
_cell_formula_units_Z 2
_cell_length_a 9.7179(9)
_cell_length_b 12.4696(12)
_cell_length_c 7.5883(8)
_cell_measurement_reflns_used 1424
_cell_measurement_temperature 296(2)
_cell_measurement_theta_max 20.49
_cell_measurement_theta_min 2.73
_cell_volume 879.95(15)
_computing_cell_refinement 'Bruker SAINT'
_computing_data_collection 'Bruker APEX2'
_computing_data_reduction 'Bruker SAINT'
_computing_molecular_graphics 'Bruker SHELXTL'
_computing_publication_material 'Bruker SHELXTL'
_computing_structure_refinement 'SHELXL-2014/7 (Sheldrick, 2014)'
_computing_structure_solution 'SHELXS-97 (Sheldrick 2008)'
_diffrn_ambient_temperature 296(2)
_diffrn_measured_fraction_theta_full 0.997
_diffrn_measured_fraction_theta_max 0.997
_diffrn_measurement_device_type 'Bruker APEX-II CCD'
_diffrn_measurement_method '\f and \w scans'
_diffrn_radiation_type MoK\a
_diffrn_radiation_wavelength 0.71073
_diffrn_reflns_av_R_equivalents 0.0306
_diffrn_reflns_av_unetI/netI 0.0485
_diffrn_reflns_Laue_measured_fraction_full 0.997
_diffrn_reflns_Laue_measured_fraction_max 0.997
_diffrn_reflns_limit_h_max 11
_diffrn_reflns_limit_h_min -11
_diffrn_reflns_limit_k_max 12
_diffrn_reflns_limit_k_min -14
_diffrn_reflns_limit_l_max 8
_diffrn_reflns_limit_l_min -9
_diffrn_reflns_number 5733
_diffrn_reflns_point_group_measured_fraction_full 0.882
_diffrn_reflns_point_group_measured_fraction_max 0.882
_diffrn_reflns_theta_full 24.990
_diffrn_reflns_theta_max 24.990
_diffrn_reflns_theta_min 1.633
_exptl_absorpt_coefficient_mu 0.231
_exptl_absorpt_correction_type none
_exptl_crystal_colour red
_exptl_crystal_density_diffrn 1.354
_exptl_crystal_description Rectangular
_exptl_crystal_F_000 372
_exptl_crystal_size_max 0.250
_exptl_crystal_size_mid 0.220
_exptl_crystal_size_min 0.100
_refine_diff_density_max 0.151
_refine_diff_density_min -0.162
_refine_diff_density_rms 0.037
_refine_ls_abs_structure_details
; 
 Flack x determined using 746 quotients [(I+)-(I-)]/[(I+)+(I-)] 
 (Parsons, Flack and Wagner, Acta Cryst. B69 (2013) 249-259). 
;
_refine_ls_abs_structure_Flack -0.02(5)
_refine_ls_extinction_coef 0.013(4)
_refine_ls_extinction_expression Fc^*^=kFc[1+0.001xFc^2^\l^3^/sin(2\q)]^-1/4^
_refine_ls_extinction_method 'SHELXL-2014/7 (Sheldrick 2014'
_refine_ls_goodness_of_fit_ref 1.041
_refine_ls_hydrogen_treatment constr
_refine_ls_matrix_type full
_refine_ls_number_parameters 236
_refine_ls_number_reflns 2741
_refine_ls_number_restraints 2
_refine_ls_restrained_S_all 1.040
_refine_ls_R_factor_all 0.0662
_refine_ls_R_factor_gt 0.0426
_refine_ls_shift/su_max 0.000
_refine_ls_shift/su_mean 0.000
_refine_ls_structure_factor_coef Fsqd
_refine_ls_weighting_details 'w=1/[\s^2^(Fo^2^)+(0.0576P)^2^] where P=(Fo^2^+2Fc^2^)/3'
_refine_ls_weighting_scheme calc
_refine_ls_wR_factor_gt 0.1006
_refine_ls_wR_factor_ref 0.1142
_reflns_Friedel_coverage 0.762
_reflns_Friedel_fraction_full 0.766
_reflns_Friedel_fraction_max 0.766
_reflns_number_gt 2049
_reflns_number_total 2741
_reflns_threshold_expression 'I > 2\s(I)'
_cod_data_source_file jo9b03397_si_002.cif
_cod_data_source_block 4cl
_cod_depositor_comments 'Adding full bibliography for 4038109--4038113.cif.'
_cod_original_sg_symbol_H-M 'P c'
_cod_database_code 4038112
_shelx_shelxl_version_number 2014/7
_shelx_space_group_comment
; 
The symmetry employed for this shelxl refinement is uniquely defined 
by the following loop, which should always be used as a source of 
symmetry information in preference to the above space-group names. 
They are only intended as comments. 
;
_shelx_estimated_absorpt_t_min 0.944
_shelx_estimated_absorpt_t_max 0.977

loop_
_space_group_symop_operation_xyz
'x, y, z'
'x, -y, z+1/2'

loop_
_atom_site_label
_atom_site_type_symbol
_atom_site_fract_x
_atom_site_fract_y
_atom_site_fract_z
_atom_site_U_iso_or_equiv
_atom_site_adp_type
_atom_site_occupancy
_atom_site_site_symmetry_order
_atom_site_calc_flag
_atom_site_refinement_flags_posn
_atom_site_refinement_flags_adp
_atom_site_refinement_flags_occupancy
_atom_site_disorder_assembly
_atom_site_disorder_group
C1 C 0.3281(6) 0.6779(4) 0.1689(7) 0.0565(14) Uani 1 1 d . . . . .
H1 H 0.2426 0.6829 0.0741 0.068 Uiso 1 1 calc R U . . .
C2 C 0.4114(6) 0.7677(4) 0.2212(7) 0.0602(14) Uani 1 1 d . . . . .
H2 H 0.3828 0.8327 0.1617 0.072 Uiso 1 1 calc R U . . .
C3 C 0.5369(5) 0.7609(4) 0.3617(7) 0.0545(14) Uani 1 1 d . . . . .
C4 C 0.5835(5) 0.6650(4) 0.4462(8) 0.0590(14) Uani 1 1 d . . . . .
H4 H 0.6708 0.6605 0.5381 0.071 Uiso 1 1 calc R U . . .
C5 C 0.4990(5) 0.5755(4) 0.3926(7) 0.0520(13) Uani 1 1 d . . . . .
H5 H 0.5300 0.5104 0.4504 0.062 Uiso 1 1 calc R U . . .
C6 C 0.3687(5) 0.5793(4) 0.2546(6) 0.0437(12) Uani 1 1 d . . . . .
C7 C 0.2839(5) 0.4820(4) 0.2047(7) 0.0458(12) Uani 1 1 d . . . . .
H7 H 0.3184 0.4209 0.2736 0.055 Uiso 1 1 calc R U . . .
C8 C 0.1611(5) 0.4721(4) 0.0694(6) 0.0461(12) Uani 1 1 d . . . . .
H8 H 0.1197 0.5342 0.0091 0.055 Uiso 1 1 calc R U . . .
C9 C 0.0876(5) 0.3716(4) 0.0096(6) 0.0423(11) Uani 1 1 d . . . . .
C10 C -0.0303(5) 0.3661(4) -0.1438(6) 0.0418(11) Uani 1 1 d . . . . .
C11 C -0.0973(5) 0.2745(4) -0.2525(6) 0.0474(12) Uani 1 1 d . . . . .
C12 C -0.0657(6) 0.1660(4) -0.2544(8) 0.0577(14) Uani 1 1 d . . . . .
H12 H 0.0103 0.1367 -0.1628 0.069 Uiso 1 1 calc R U . . .
C13 C -0.1483(6) 0.1022(4) -0.3932(8) 0.0673(16) Uani 1 1 d . . . . .
H13 H -0.1279 0.0294 -0.3948 0.081 Uiso 1 1 calc R U . . .
C14 C -0.2616(7) 0.1454(5) -0.5309(8) 0.0786(19) Uani 1 1 d . . . . .
H14 H -0.3160 0.1011 -0.6237 0.094 Uiso 1 1 calc R U . . .
C15 C -0.2951(6) 0.2531(5) -0.5326(8) 0.0732(17) Uani 1 1 d . . . . .
H15 H -0.3710 0.2826 -0.6243 0.088 Uiso 1 1 calc R U . . .
C16 C -0.2122(5) 0.3136(4) -0.3946(8) 0.0538(13) Uani 1 1 d . . . . .
C17 C -0.1143(5) 0.4609(4) -0.2362(7) 0.0495(13) Uani 1 1 d . . . . .
C18 C 0.1433(5) 0.2710(4) 0.1092(6) 0.0424(11) Uani 1 1 d . . . . .
C19 C 0.2725(6) 0.2259(4) 0.1066(7) 0.0525(13) Uani 1 1 d . . . . .
H19 H 0.3290 0.2607 0.0442 0.063 Uiso 1 1 calc R U . . .
C20 C 0.3192(6) 0.1300(5) 0.1951(8) 0.0607(15) Uani 1 1 d . . . . .
H20 H 0.4056 0.1000 0.1901 0.073 Uiso 1 1 calc R U . . .
C21 C 0.2383(7) 0.0794(4) 0.2898(8) 0.0643(15) Uani 1 1 d . . . . .
H21 H 0.2692 0.0147 0.3491 0.077 Uiso 1 1 calc R U . . .
C22 C 0.1108(7) 0.1246(4) 0.2972(7) 0.0639(15) Uani 1 1 d . . . . .
H22 H 0.0563 0.0906 0.3633 0.077 Uiso 1 1 calc R U . . .
C23 C 0.0634(5) 0.2191(4) 0.2079(7) 0.0527(13) Uani 1 1 d . . . . .
H23 H -0.0231 0.2486 0.2136 0.063 Uiso 1 1 calc R U . . .
Cl1 Cl 0.63573(19) 0.87624(13) 0.4360(2) 0.0904(6) Uani 1 1 d . . . . .
O1 O -0.2270(4) 0.4240(3) -0.3806(5) 0.0588(9) Uani 1 1 d . . . . .
O2 O -0.1036(4) 0.5553(3) -0.2043(5) 0.0639(10) Uani 1 1 d . . . . .

loop_
_atom_site_aniso_label
_atom_site_aniso_U_11
_atom_site_aniso_U_22
_atom_site_aniso_U_33
_atom_site_aniso_U_23
_atom_site_aniso_U_13
_atom_site_aniso_U_12
C1 0.068(3) 0.047(3) 0.043(3) 0.000(2) -0.001(2) -0.003(3)
C2 0.081(4) 0.043(3) 0.049(3) 0.001(3) 0.007(3) -0.011(3)
C3 0.058(3) 0.051(3) 0.056(4) -0.009(3) 0.019(3) -0.017(3)
C4 0.045(3) 0.064(4) 0.062(3) -0.009(3) 0.006(3) -0.006(3)
C5 0.050(3) 0.047(3) 0.056(3) -0.001(3) 0.011(3) -0.001(3)
C6 0.051(3) 0.044(3) 0.036(3) -0.002(2) 0.012(2) -0.005(2)
C7 0.051(3) 0.042(3) 0.042(3) 0.000(2) 0.010(2) -0.002(2)
C8 0.052(3) 0.039(3) 0.047(3) -0.001(2) 0.013(2) -0.002(2)
C9 0.047(3) 0.036(3) 0.045(3) 0.000(2) 0.015(2) -0.003(2)
C10 0.036(2) 0.044(3) 0.043(3) 0.001(2) 0.007(2) -0.003(2)
C11 0.042(3) 0.047(3) 0.048(3) 0.006(2) 0.003(2) -0.007(2)
C12 0.058(3) 0.049(3) 0.057(3) 0.001(3) 0.002(3) -0.004(3)
C13 0.076(4) 0.052(3) 0.063(4) -0.008(3) 0.003(3) -0.010(3)
C14 0.091(4) 0.060(4) 0.062(4) -0.006(3) -0.013(3) -0.020(4)
C15 0.067(4) 0.078(4) 0.054(4) 0.011(3) -0.015(3) -0.013(3)
C16 0.049(3) 0.055(3) 0.052(3) 0.004(3) 0.005(2) -0.006(3)
C17 0.050(3) 0.049(3) 0.051(3) 0.006(3) 0.016(2) 0.004(3)
C18 0.045(3) 0.042(3) 0.035(3) 0.000(2) 0.003(2) -0.007(2)
C19 0.053(3) 0.049(3) 0.054(3) 0.002(3) 0.012(2) -0.002(3)
C20 0.055(3) 0.051(3) 0.068(4) -0.005(3) 0.006(3) 0.009(3)
C21 0.081(4) 0.045(3) 0.053(3) 0.008(3) -0.003(3) 0.003(3)
C22 0.086(4) 0.052(4) 0.051(3) 0.006(3) 0.016(3) -0.014(3)
C23 0.055(3) 0.048(3) 0.054(3) 0.000(3) 0.013(2) -0.010(3)
Cl1 0.0946(12) 0.0720(11) 0.1001(14) -0.0171(10) 0.0211(10) -0.0424(10)
O1 0.054(2) 0.055(2) 0.057(2) 0.0104(18) -0.0009(16) 0.0041(18)
O2 0.066(2) 0.046(2) 0.078(3) 0.004(2) 0.017(2) 0.0073(19)

loop_
_atom_type_symbol
_atom_type_description
_atom_type_scat_dispersion_real
_atom_type_scat_dispersion_imag
_atom_type_scat_source
C C 0.0033 0.0016 'International Tables Vol C Tables 4.2.6.8 and 6.1.1.4'
H H 0.0000 0.0000 'International Tables Vol C Tables 4.2.6.8 and 6.1.1.4'
O O 0.0106 0.0060 'International Tables Vol C Tables 4.2.6.8 and 6.1.1.4'
Cl Cl 0.1484 0.1585 'International Tables Vol C Tables 4.2.6.8 and 6.1.1.4'

loop_
_geom_angle_atom_site_label_1
_geom_angle_atom_site_label_2
_geom_angle_atom_site_label_3
_geom_angle
_geom_angle_site_symmetry_1
_geom_angle_site_symmetry_3
_geom_angle_publ_flag
C2 C1 C6 121.5(5) . . ?
C2 C1 H1 119.2 . . ?
C6 C1 H1 119.2 . . ?
C3 C2 C1 119.5(5) . . ?
C3 C2 H2 120.3 . . ?
C1 C2 H2 120.3 . . ?
C4 C3 C2 121.1(5) . . ?
C4 C3 Cl1 119.7(4) . . ?
C2 C3 Cl1 119.2(4) . . ?
C3 C4 C5 118.8(5) . . ?
C3 C4 H4 120.6 . . ?
C5 C4 H4 120.6 . . ?
C4 C5 C6 122.0(5) . . ?
C4 C5 H5 119.0 . . ?
C6 C5 H5 119.0 . . ?
C5 C6 C1 117.0(4) . . ?
C5 C6 C7 119.4(4) . . ?
C1 C6 C7 123.5(4) . . ?
C8 C7 C6 126.2(4) . . ?
C8 C7 H7 116.9 . . ?
C6 C7 H7 116.9 . . ?
C7 C8 C9 124.8(4) . . ?
C7 C8 H8 117.6 . . ?
C9 C8 H8 117.6 . . ?
C10 C9 C8 121.4(4) . . ?
C10 C9 C18 118.6(4) . . ?
C8 C9 C18 119.9(4) . . ?
C9 C10 C11 130.3(4) . . ?
C9 C10 C17 124.4(4) . . ?
C11 C10 C17 105.3(4) . . ?
C12 C11 C16 117.5(4) . . ?
C12 C11 C10 135.2(4) . . ?
C16 C11 C10 106.9(4) . . ?
C13 C12 C11 119.3(5) . . ?
C13 C12 H12 120.4 . . ?
C11 C12 H12 120.4 . . ?
C12 C13 C14 120.7(5) . . ?
C12 C13 H13 119.6 . . ?
C14 C13 H13 119.6 . . ?
C15 C14 C13 121.2(5) . . ?
C15 C14 H14 119.4 . . ?
C13 C14 H14 119.4 . . ?
C16 C15 C14 116.7(5) . . ?
C16 C15 H15 121.6 . . ?
C14 C15 H15 121.6 . . ?
C15 C16 O1 124.1(5) . . ?
C15 C16 C11 124.5(5) . . ?
O1 C16 C11 111.3(4) . . ?
O2 C17 O1 119.2(4) . . ?
O2 C17 C10 132.8(5) . . ?
O1 C17 C10 108.0(4) . . ?
C19 C18 C23 118.2(4) . . ?
C19 C18 C9 122.4(4) . . ?
C23 C18 C9 119.4(4) . . ?
C18 C19 C20 121.1(5) . . ?
C18 C19 H19 119.4 . . ?
C20 C19 H19 119.4 . . ?
C21 C20 C19 119.9(5) . . ?
C21 C20 H20 120.1 . . ?
C19 C20 H20 120.1 . . ?
C20 C21 C22 119.7(5) . . ?
C20 C21 H21 120.2 . . ?
C22 C21 H21 120.2 . . ?
C23 C22 C21 120.6(5) . . ?
C23 C22 H22 119.7 . . ?
C21 C22 H22 119.7 . . ?
C22 C23 C18 120.5(5) . . ?
C22 C23 H23 119.7 . . ?
C18 C23 H23 119.7 . . ?
C17 O1 C16 108.3(4) . . ?

loop_
_geom_bond_atom_site_label_1
_geom_bond_atom_site_label_2
_geom_bond_distance
_geom_bond_site_symmetry_2
_geom_bond_publ_flag
C1 C2 1.371(7) . ?
C1 C6 1.393(7) . ?
C1 H1 0.9300 . ?
C2 C3 1.371(7) . ?
C2 H2 0.9300 . ?
C3 C4 1.370(7) . ?
C3 Cl1 1.730(5) . ?
C4 C5 1.376(7) . ?
C4 H4 0.9300 . ?
C5 C6 1.390(6) . ?
C5 H5 0.9300 . ?
C6 C7 1.454(6) . ?
C7 C8 1.335(7) . ?
C7 H7 0.9300 . ?
C8 C9 1.448(6) . ?
C8 H8 0.9300 . ?
C9 C10 1.378(6) . ?
C9 C18 1.483(6) . ?
C10 C11 1.448(6) . ?
C10 C17 1.490(7) . ?
C11 C12 1.389(7) . ?
C11 C16 1.395(7) . ?
C12 C13 1.376(7) . ?
C12 H12 0.9300 . ?
C13 C14 1.388(8) . ?
C13 H13 0.9300 . ?
C14 C15 1.381(8) . ?
C14 H14 0.9300 . ?
C15 C16 1.351(8) . ?
C15 H15 0.9300 . ?
C16 O1 1.391(6) . ?
C17 O2 1.200(6) . ?
C17 O1 1.384(6) . ?
C18 C19 1.381(7) . ?
C18 C23 1.386(7) . ?
C19 C20 1.382(7) . ?
C19 H19 0.9300 . ?
C20 C21 1.364(8) . ?
C20 H20 0.9300 . ?
C21 C22 1.377(8) . ?
C21 H21 0.9300 . ?
C22 C23 1.371(7) . ?
C22 H22 0.9300 . ?
C23 H23 0.9300 . ?

loop_
_geom_torsion_atom_site_label_1
_geom_torsion_atom_site_label_2
_geom_torsion_atom_site_label_3
_geom_torsion_atom_site_label_4
_geom_torsion
_geom_torsion_site_symmetry_1
_geom_torsion_site_symmetry_2
_geom_torsion_site_symmetry_3
_geom_torsion_site_symmetry_4
_geom_torsion_publ_flag
C6 C1 C2 C3 -0.5(8) . . . . ?
C1 C2 C3 C4 2.6(8) . . . . ?
C1 C2 C3 Cl1 -176.1(4) . . . . ?
C2 C3 C4 C5 -2.6(8) . . . . ?
Cl1 C3 C4 C5 176.1(4) . . . . ?
C3 C4 C5 C6 0.6(8) . . . . ?
C4 C5 C6 C1 1.4(7) . . . . ?
C4 C5 C6 C7 -179.7(5) . . . . ?
C2 C1 C6 C5 -1.5(7) . . . . ?
C2 C1 C6 C7 179.7(5) . . . . ?
C5 C6 C7 C8 -176.3(5) . . . . ?
C1 C6 C7 C8 2.5(8) . . . . ?
C6 C7 C8 C9 172.7(5) . . . . ?
C7 C8 C9 C10 -172.9(5) . . . . ?
C7 C8 C9 C18 4.2(7) . . . . ?
C8 C9 C10 C11 163.1(4) . . . . ?
C18 C9 C10 C11 -14.1(7) . . . . ?
C8 C9 C10 C17 -14.8(7) . . . . ?
C18 C9 C10 C17 168.0(4) . . . . ?
C9 C10 C11 C12 -5.7(9) . . . . ?
C17 C10 C11 C12 172.6(5) . . . . ?
C9 C10 C11 C16 -179.1(5) . . . . ?
C17 C10 C11 C16 -0.9(5) . . . . ?
C16 C11 C12 C13 -0.5(8) . . . . ?
C10 C11 C12 C13 -173.3(5) . . . . ?
C11 C12 C13 C14 0.3(9) . . . . ?
C12 C13 C14 C15 -0.1(10) . . . . ?
C13 C14 C15 C16 0.1(9) . . . . ?
C14 C15 C16 O1 176.9(5) . . . . ?
C14 C15 C16 C11 -0.3(9) . . . . ?
C12 C11 C16 C15 0.5(8) . . . . ?
C10 C11 C16 C15 175.3(5) . . . . ?
C12 C11 C16 O1 -177.0(4) . . . . ?
C10 C11 C16 O1 -2.2(6) . . . . ?
C9 C10 C17 O2 -0.8(8) . . . . ?
C11 C10 C17 O2 -179.2(5) . . . . ?
C9 C10 C17 O1 -178.0(4) . . . . ?
C11 C10 C17 O1 3.6(5) . . . . ?
C10 C9 C18 C19 109.5(5) . . . . ?
C8 C9 C18 C19 -67.7(6) . . . . ?
C10 C9 C18 C23 -70.0(6) . . . . ?
C8 C9 C18 C23 112.8(5) . . . . ?
C23 C18 C19 C20 1.9(7) . . . . ?
C9 C18 C19 C20 -177.6(5) . . . . ?
C18 C19 C20 C21 -1.2(8) . . . . ?
C19 C20 C21 C22 -0.3(8) . . . . ?
C20 C21 C22 C23 1.0(8) . . . . ?
C21 C22 C23 C18 -0.2(8) . . . . ?
C19 C18 C23 C22 -1.2(7) . . . . ?
C9 C18 C23 C22 178.3(4) . . . . ?
O2 C17 O1 C16 177.3(4) . . . . ?
C10 C17 O1 C16 -5.0(5) . . . . ?
C15 C16 O1 C17 -172.9(5) . . . . ?
C11 C16 O1 C17 4.6(6) . . . . ?
